data_7120308
loop_
_publ_author_name
'Mukherjee, Chandan'
'Paul, Ganesh Chandra'
'Ghorai, Samir'

_publ_section_title
;
 Monoradical-Containing Four-Coordinate Co(III) Complexes: Homolytic S-S,
 Se-Se Bond Cleavage and Catalytic Isocyanate to Urea Conversion Under
 Sunlight
;
_journal_name_full 'Chem. Commun.'
_journal_paper_doi 10.1039/C7CC03486E
_journal_year 2017
_chemical_compound_source Synthesis
_chemical_formula_moiety 'C58 H63 Co N2 O2 Se'
_chemical_formula_sum 'C58 H63 Co N2 O2 Se'
_chemical_formula_weight 958.00
_chemical_name_systematic Unknown
_space_group_IT_number 4
_symmetry_cell_setting monoclinic
_symmetry_Int_Tables_number 4
_symmetry_space_group_name_Hall 'P 2yb'
_symmetry_space_group_name_H-M 'P 1 21 1'
_atom_sites_solution_hydrogens geom
_atom_sites_solution_primary direct
_atom_sites_solution_secondary difmap
_audit_creation_method SHELXL-97
_audit_update_record
;
2017-05-04 deposited with the CCDC.
2017-06-20 downloaded from the CCDC.
;
_cell_angle_alpha 90.00
_cell_angle_beta 96.839(4)
_cell_angle_gamma 90.00
_cell_formula_units_Z 4
_cell_length_a 10.5924(5)
_cell_length_b 36.8212(15)
_cell_length_c 14.0563(6)
_cell_measurement_reflns_used 26610
_cell_measurement_temperature 100(2)
_cell_measurement_theta_max 25.00
_cell_measurement_theta_min 3.13
_cell_volume 5443.3(4)
_computing_cell_refinement 'CrysAlisPro, Agilent Technologies'
_computing_data_collection 'CrysAlisPro, Agilent Technologies'
_computing_data_reduction 'CrysAlisPro, Agilent Technologies'
_computing_molecular_graphics 'Bruker SHELXTL'
_computing_publication_material 'Bruker SHELXTL'
_computing_structure_refinement 'SHELXL-97 (Sheldrick, 1997)'
_computing_structure_solution 'SHELXS-97 (Sheldrick, 1990)'
_diffrn_ambient_temperature 100(2)
_diffrn_measured_fraction_theta_full 0.991
_diffrn_measured_fraction_theta_max 0.991
_diffrn_measurement_device_type 'SuperNova, Single source at offset), Eos'
_diffrn_measurement_method 'phi and omega scans'
_diffrn_radiation_monochromator mirror
_diffrn_radiation_probe x-ray
_diffrn_radiation_type MoK\a
_diffrn_radiation_wavelength 0.71073
_diffrn_reflns_av_R_equivalents 0.0313
_diffrn_reflns_av_sigmaI/netI 0.0777
_diffrn_reflns_limit_h_max 8
_diffrn_reflns_limit_h_min -12
_diffrn_reflns_limit_k_max 41
_diffrn_reflns_limit_k_min -43
_diffrn_reflns_limit_l_max 16
_diffrn_reflns_limit_l_min -15
_diffrn_reflns_number 23479
_diffrn_reflns_theta_full 25.00
_diffrn_reflns_theta_max 25.00
_diffrn_reflns_theta_min 3.13
_diffrn_source 'SuperNova (Mo) X-ray Source'
_exptl_absorpt_coefficient_mu 1.024
_exptl_absorpt_correction_T_max 0.884
_exptl_absorpt_correction_T_min 0.811
_exptl_absorpt_correction_type multi-scan
_exptl_absorpt_process_details SADABS
_exptl_crystal_colour Blue
_exptl_crystal_density_diffrn 1.170
_exptl_crystal_density_method 'not measured'
_exptl_crystal_description Needle
_exptl_crystal_F_000 2010
_exptl_crystal_recrystallization_method 'Diethyl ether and acetonitrile solvent mixture'
_exptl_crystal_size_max 0.26
_exptl_crystal_size_mid 0.17
_exptl_crystal_size_min 0.12
_refine_diff_density_max 0.989
_refine_diff_density_min -0.492
_refine_diff_density_rms 0.080
_refine_ls_abs_structure_details 'Flack H D (1983), Acta Cryst. A39, 876-881'
_refine_ls_abs_structure_Flack 0.344(13)
_refine_ls_extinction_method none
_refine_ls_goodness_of_fit_ref 1.082
_refine_ls_hydrogen_treatment mixed
_refine_ls_matrix_type full
_refine_ls_number_parameters 1178
_refine_ls_number_reflns 17459
_refine_ls_number_restraints 1
_refine_ls_restrained_S_all 1.082
_refine_ls_R_factor_all 0.0910
_refine_ls_R_factor_gt 0.0704
_refine_ls_shift/su_max 2.173
_refine_ls_shift/su_mean 0.044
_refine_ls_structure_factor_coef Fsqd
_refine_ls_weighting_details 'calc w=1/[\s^2^(Fo^2^)+(0.0861P)^2^+1.9392P] where P=(Fo^2^+2Fc^2^)/3'
_refine_ls_weighting_scheme calc
_refine_ls_wR_factor_gt 0.1630
_refine_ls_wR_factor_ref 0.1804
_reflns_number_gt 13876
_reflns_number_total 17459
_reflns_threshold_expression >2sigma(I)
_cod_data_source_file c7cc03486e2.cif
_cod_data_source_block gcp_529_co
_cod_depositor_comments
;
The following automatic conversions were performed:

'_symmetry_cell_setting' value 'Monoclinic' changed to 'monoclinic'
according to
/home/data/users/saulius/crontab/automatic-downloads/rss-feeds/RSC/lib/dictionaries/cif_core.dic
dictionary named 'cif_core.dic' version 2.4.2 from 2011-04-26.

Automatic conversion script
Id: cif_fix_values 4973 2017-02-22 13:04:09Z antanas 

2017-10-31
Z value and formula fixed to values more according to usual
chemical conventions.                 miguel
;
_cod_original_formula_sum 'C116 H127 Co2 N4 O4 Se2'
_cod_original_formula_weight 1917.00
_cod_original_formula_moiety 'C58 H63 Co N2 O2 Se, C58 H64 Co N2 O2 Se'
_cod_original_formula_units_Z 2
_cod_original_sg_symbol_H-M 'P 21'
_cod_database_code 7120308

loop_
_symmetry_equiv_pos_as_xyz
'x, y, z'
'-x, y+1/2, -z'

loop_
_atom_site_label
_atom_site_type_symbol
_atom_site_fract_x
_atom_site_fract_y
_atom_site_fract_z
_atom_site_U_iso_or_equiv
_atom_site_adp_type
_atom_site_occupancy
_atom_site_symmetry_multiplicity
_atom_site_calc_flag
_atom_site_refinement_flags
Se2 Se 0.41267(9) 0.24215(2) 0.90348(6) 0.0536(2) Uani 1 1 d .
Se1 Se 0.62589(9) 0.13424(2) 0.73653(6) 0.0551(2) Uani 1 1 d .
Co1 Co 0.75505(9) 0.08048(2) 0.74686(6) 0.0327(2) Uani 1 1 d .
Co2 Co 0.54245(8) 0.29565(2) 0.91464(6) 0.0323(2) Uani 1 1 d .
O3 O 0.6981(5) 0.27424(13) 0.9489(3) 0.0394(12) Uani 1 1 d .
O4 O 0.4143(4) 0.32899(13) 0.8842(3) 0.0362(11) Uani 1 1 d .
N1 N 0.7574(5) 0.07317(15) 0.8769(4) 0.0328(13) Uani 1 1 d .
O2 O 0.6250(5) 0.04621(13) 0.7157(3) 0.0367(11) Uani 1 1 d .
N4 N 0.5701(5) 0.30063(15) 0.7875(4) 0.0323(13) Uani 1 1 d .
N2 N 0.7816(5) 0.07493(15) 0.6195(4) 0.0301(12) Uani 1 1 d .
O1 O 0.9131(5) 0.10148(13) 0.7815(4) 0.0399(12) Uani 1 1 d .
N3 N 0.5454(6) 0.30193(16) 1.0469(4) 0.0398(15) Uani 1 1 d .
C85 C 0.4817(6) 0.32124(19) 0.7333(5) 0.0342(16) Uani 1 1 d .
C86 C 0.3949(7) 0.33715(19) 0.7930(5) 0.0337(16) Uani 1 1 d .
C73 C 0.4565(8) 0.3248(2) 1.0910(5) 0.0434(19) Uani 1 1 d .
C89 C 0.3699(7) 0.3484(2) 0.5945(5) 0.0393(17) Uani 1 1 d .
C61 C 0.8494(7) 0.25566(19) 1.0817(5) 0.0352(17) Uani 1 1 d .
C3 C 1.0637(8) 0.1187(2) 0.9155(6) 0.040(2) Uani 1 1 d .
C62 C 0.8670(7) 0.2554(2) 1.1810(6) 0.051(2) Uani 1 1 d .
H62 H 0.9435 0.2461 1.2104 0.061 Uiso 1 1 calc R
C60 C 0.7334(7) 0.27159(19) 1.0412(5) 0.0336(15) Uani 1 1 d .
C87 C 0.2951(7) 0.36082(18) 0.7515(5) 0.0358(17) Uani 1 1 d .
C99 C 0.6729(7) 0.2859(2) 0.7458(5) 0.0351(16) Uani 1 1 d .
C90 C 0.4649(7) 0.3276(2) 0.6334(5) 0.0429(18) Uani 1 1 d .
H90 H 0.5205 0.3172 0.5948 0.051 Uiso 1 1 calc R
C2 C 0.9465(7) 0.10433(18) 0.8737(5) 0.0302(15) Uani 1 1 d .
C59 C 0.6444(6) 0.2861(2) 1.0992(5) 0.0363(16) Uani 1 1 d .
C20 C 0.7082(7) 0.01806(19) 0.9633(6) 0.0394(17) Uani 1 1 d .
C15 C 0.6706(7) 0.05131(19) 0.9218(5) 0.0374(17) Uani 1 1 d .
C30 C 0.5046(7) 0.0087(2) 0.4870(6) 0.0430(19) Uani 1 1 d .
H30 H 0.4421 -0.0068 0.4579 0.052 Uiso 1 1 calc R
C46 C 0.9770(7) 0.0694(2) 0.5399(5) 0.0398(18) Uani 1 1 d .
C6 C 0.8859(7) 0.08944(19) 1.0337(5) 0.0387(17) Uani 1 1 d .
H6 H 0.8279 0.0799 1.0717 0.046 Uiso 1 1 calc R
C47 C 0.9726(7) 0.0287(2) 0.5384(6) 0.0456(19) Uani 1 1 d .
C29 C 0.5088(6) 0.01336(19) 0.5831(5) 0.0364(17) Uani 1 1 d .
C7 C 1.1622(7) 0.1323(2) 0.8515(5) 0.0413(17) Uani 1 1 d .
C64 C 0.6673(7) 0.2836(2) 1.2006(5) 0.0427(18) Uani 1 1 d .
H64 H 0.6076 0.2923 1.2384 0.051 Uiso 1 1 calc R
C33 C 0.4196(7) -0.0041(2) 0.6468(6) 0.0441(19) Uani 1 1 d .
C28 C 0.6080(7) 0.03789(19) 0.6261(5) 0.0362(16) Uani 1 1 d .
C19 C 0.6174(9) -0.0029(3) 1.0035(7) 0.063(3) Uani 1 1 d .
H19 H 0.6418 -0.0247 1.0338 0.076 Uiso 1 1 calc R
C5 C 0.9964(8) 0.10422(19) 1.0745(5) 0.0402(17) Uani 1 1 d .
C91 C 0.2049(8) 0.3802(2) 0.8138(6) 0.0440(19) Uani 1 1 d .
C93 C 0.2807(9) 0.4025(2) 0.8940(6) 0.055(2) Uani 1 1 d .
H93A H 0.2229 0.4162 0.9277 0.083 Uiso 1 1 calc R
H93B H 0.3369 0.4189 0.8664 0.083 Uiso 1 1 calc R
H93C H 0.3295 0.3865 0.9378 0.083 Uiso 1 1 calc R
C45 C 1.0755(8) 0.0867(3) 0.5036(6) 0.054(2) Uani 1 1 d .
H45 H 1.1363 0.0726 0.4783 0.065 Uiso 1 1 calc R
C1 C 0.8598(7) 0.08876(19) 0.9319(5) 0.0353(16) Uani 1 1 d .
C100 C 0.6877(7) 0.2474(2) 0.7476(6) 0.0436(18) Uani 1 1 d .
H100 H 0.6295 0.2330 0.7749 0.052 Uiso 1 1 calc R
C18 C 0.4913(9) 0.0083(3) 0.9986(7) 0.065(3) Uani 1 1 d .
H18 H 0.4316 -0.0064 1.0232 0.078 Uiso 1 1 calc R
C65 C 0.9468(7) 0.2411(2) 1.0196(6) 0.050(2) Uani 1 1 d .
C111 C 0.3401(8) 0.2413(2) 0.7703(6) 0.054(2) Uani 1 1 d .
C41 C 0.8886(7) 0.09087(19) 0.5764(5) 0.0339(16) Uani 1 1 d .
C35 C 0.3423(8) 0.0240(2) 0.6925(6) 0.052(2) Uani 1 1 d .
H35A H 0.2865 0.0121 0.7316 0.078 Uiso 1 1 calc R
H35B H 0.2930 0.0378 0.6434 0.078 Uiso 1 1 calc R
H35C H 0.3984 0.0400 0.7315 0.078 Uiso 1 1 calc R
C27 C 0.6944(7) 0.05408(19) 0.5681(5) 0.0346(16) Uani 1 1 d .
C8 C 1.1971(9) 0.1026(3) 0.7876(7) 0.060(2) Uani 1 1 d .
H8A H 1.2577 0.1115 0.7477 0.090 Uiso 1 1 calc R
H8B H 1.1223 0.0944 0.7481 0.090 Uiso 1 1 calc R
H8C H 1.2336 0.0828 0.8258 0.090 Uiso 1 1 calc R
C74 C 0.3304(9) 0.3142(3) 1.0866(6) 0.055(2) Uani 1 1 d .
H74 H 0.3055 0.2924 1.0568 0.066 Uiso 1 1 calc R
C32 C 0.6829(7) 0.0488(2) 0.4677(5) 0.0404(18) Uani 1 1 d .
H32 H 0.7368 0.0605 0.4300 0.049 Uiso 1 1 calc R
C16 C 0.5465(8) 0.0630(3) 0.9197(6) 0.052(2) Uani 1 1 d .
H16 H 0.5227 0.0855 0.8932 0.063 Uiso 1 1 calc R
C58 C 0.4583(9) 0.1099(3) 0.5740(8) 0.060(3) Uani 1 1 d .
H58 H 0.4248 0.0947 0.6176 0.072 Uiso 1 1 calc R
C101 C 0.7875(8) 0.2315(2) 0.7092(6) 0.051(2) Uani 1 1 d .
H101 H 0.7950 0.2064 0.7092 0.061 Uiso 1 1 calc R
C104 C 0.7639(8) 0.3071(2) 0.7054(5) 0.0426(19) Uani 1 1 d .
C43 C 0.9985(9) 0.1446(3) 0.5405(7) 0.062(2) Uani 1 1 d .
H43 H 1.0049 0.1698 0.5405 0.075 Uiso 1 1 calc R
C94 C 0.1249(8) 0.3510(3) 0.8584(7) 0.060(2) Uani 1 1 d .
H94A H 0.0731 0.3624 0.9014 0.090 Uiso 1 1 calc R
H94B H 0.1806 0.3337 0.8930 0.090 Uiso 1 1 calc R
H94C H 0.0714 0.3388 0.8084 0.090 Uiso 1 1 calc R
C69 C 0.8129(9) 0.2636(3) 1.3499(6) 0.067(3) Uani 1 1 d .
C10 C 1.2846(8) 0.1447(3) 0.9136(6) 0.058(2) Uani 1 1 d .
H10A H 1.3132 0.1259 0.9582 0.087 Uiso 1 1 calc R
H10B H 1.2674 0.1663 0.9480 0.087 Uiso 1 1 calc R
H10C H 1.3494 0.1497 0.8731 0.087 Uiso 1 1 calc R
C9 C 1.1059(9) 0.1655(2) 0.7930(7) 0.052(2) Uani 1 1 d .
H9A H 1.1607 0.1718 0.7458 0.078 Uiso 1 1 calc R
H9B H 1.0993 0.1857 0.8353 0.078 Uiso 1 1 calc R
H9C H 1.0231 0.1594 0.7616 0.078 Uiso 1 1 calc R
C88 C 0.2900(7) 0.3662(2) 0.6561(5) 0.0424(18) Uani 1 1 d .
H88 H 0.2302 0.3827 0.6281 0.051 Uiso 1 1 calc R
C66 C 1.0703(9) 0.2300(3) 1.0767(8) 0.088(4) Uani 1 1 d .
H66A H 1.0531 0.2137 1.1269 0.132 Uiso 1 1 calc R
H66B H 1.1132 0.2511 1.1043 0.132 Uiso 1 1 calc R
H66C H 1.1230 0.2180 1.0353 0.132 Uiso 1 1 calc R
C54 C 0.5930(10) 0.1601(3) 0.5433(8) 0.067(3) Uani 1 1 d .
H54 H 0.6534 0.1775 0.5646 0.081 Uiso 1 1 calc R
C31 C 0.5865(8) 0.0251(2) 0.4270(5) 0.0449(19) Uani 1 1 d .
C11 C 1.0312(9) 0.1052(3) 1.1830(6) 0.058(2) Uani 1 1 d .
C95 C 0.3475(8) 0.3563(3) 0.4877(5) 0.059(3) Uani 1 1 d .
C44 C 1.0887(9) 0.1238(3) 0.5028(6) 0.063(3) Uani 1 1 d .
H44 H 1.1567 0.1347 0.4774 0.075 Uiso 1 1 calc R
C37 C 0.5649(9) 0.0176(3) 0.3168(7) 0.063(2) Uani 1 1 d .
C42 C 0.8978(8) 0.1279(2) 0.5787(5) 0.047(2) Uani 1 1 d .
H42 H 0.8376 0.1418 0.6054 0.056 Uiso 1 1 calc R
C63 C 0.7782(8) 0.2682(2) 1.2421(5) 0.048(2) Uani 1 1 d .
C102 C 0.8744(8) 0.2520(2) 0.6716(6) 0.052(2) Uani 1 1 d .
H102 H 0.9417 0.2408 0.6463 0.063 Uiso 1 1 calc R
C113 C 0.3309(11) 0.2146(4) 0.6141(9) 0.079(3) Uani 1 1 d .
H113 H 0.3567 0.1966 0.5742 0.095 Uiso 1 1 calc R
C50 C 0.9675(12) -0.0464(4) 0.5335(17) 0.120(7) Uani 1 1 d .
H50 H 0.9633 -0.0716 0.5317 0.144 Uiso 1 1 calc R
C79 C 0.6313(9) 0.3694(2) 1.1436(8) 0.063(3) Uani 1 1 d .
C78 C 0.4945(9) 0.3565(2) 1.1357(6) 0.055(2) Uani 1 1 d .
C53 C 0.5538(7) 0.1350(2) 0.6057(5) 0.0439(18) Uani 1 1 d .
C68 C 0.9791(9) 0.2714(3) 0.9457(6) 0.067(3) Uani 1 1 d .
H68A H 1.0457 0.2628 0.9106 0.100 Uiso 1 1 calc R
H68B H 1.0066 0.2931 0.9798 0.100 Uiso 1 1 calc R
H68C H 0.9047 0.2765 0.9018 0.100 Uiso 1 1 calc R
C4 C 1.0857(8) 0.1182(2) 1.0143(5) 0.0430(18) Uani 1 1 d .
H4 H 1.1625 0.1274 1.0435 0.052 Uiso 1 1 calc R
C92 C 0.1113(10) 0.4062(3) 0.7555(7) 0.072(3) Uani 1 1 d .
H92A H 0.0550 0.3925 0.7104 0.108 Uiso 1 1 calc R
H92B H 0.1581 0.4233 0.7216 0.108 Uiso 1 1 calc R
H92C H 0.0628 0.4191 0.7981 0.108 Uiso 1 1 calc R
C105 C 0.7571(7) 0.3469(2) 0.7032(7) 0.050(2) Uani 1 1 d .
C21 C 0.8423(8) 0.0046(2) 0.9713(7) 0.052(2) Uani 1 1 d .
C67 C 0.8899(10) 0.2070(3) 0.9658(9) 0.081(3) Uani 1 1 d .
H67A H 0.8611 0.1903 1.0109 0.122 Uiso 1 1 calc R
H67B H 0.9539 0.1956 0.9330 0.122 Uiso 1 1 calc R
H67C H 0.8196 0.2141 0.9201 0.122 Uiso 1 1 calc R
C25 C 1.0361(14) -0.0078(4) 0.9022(13) 0.125(6) Uani 1 1 d .
H25 H 1.0804 -0.0058 0.8492 0.150 Uiso 1 1 calc R
C17 C 0.4554(9) 0.0409(3) 0.9579(7) 0.062(2) Uani 1 1 d .
H17 H 0.3714 0.0485 0.9552 0.075 Uiso 1 1 calc R
C103 C 0.8647(7) 0.2893(2) 0.6702(6) 0.051(2) Uani 1 1 d .
H103 H 0.9269 0.3030 0.6452 0.062 Uiso 1 1 calc R
C52 C 0.9872(9) 0.0092(3) 0.4538(8) 0.070(3) Uani 1 1 d .
H52 H 0.9989 0.0216 0.3979 0.084 Uiso 1 1 calc R
C48 C 0.9555(10) 0.0093(3) 0.6200(9) 0.072(3) Uani 1 1 d .
H48 H 0.9434 0.0212 0.6767 0.086 Uiso 1 1 calc R
C56 C 0.4525(11) 0.1341(4) 0.4129(7) 0.091(4) Uani 1 1 d .
H56 H 0.4188 0.1346 0.3487 0.109 Uiso 1 1 calc R
C57 C 0.4141(10) 0.1079(3) 0.4762(8) 0.074(3) Uani 1 1 d .
H57 H 0.3594 0.0892 0.4532 0.089 Uiso 1 1 calc R
C38 C 0.4297(10) 0.0275(4) 0.2779(7) 0.084(4) Uani 1 1 d .
H38A H 0.3726 0.0193 0.3216 0.127 Uiso 1 1 calc R
H38B H 0.4079 0.0161 0.2168 0.127 Uiso 1 1 calc R
H38C H 0.4229 0.0534 0.2707 0.127 Uiso 1 1 calc R
C34 C 0.5009(9) -0.0271(3) 0.7240(8) 0.065(3) Uani 1 1 d .
H34A H 0.5528 -0.0437 0.6933 0.098 Uiso 1 1 calc R
H34B H 0.4458 -0.0404 0.7609 0.098 Uiso 1 1 calc R
H34C H 0.5544 -0.0113 0.7656 0.098 Uiso 1 1 calc R
C75 C 0.2417(9) 0.3347(3) 1.1244(7) 0.074(3) Uani 1 1 d .
H75 H 0.1570 0.3276 1.1206 0.089 Uiso 1 1 calc R
C116 C 0.2479(9) 0.2654(3) 0.7366(8) 0.056(3) Uani 1 1 d .
H116 H 0.2181 0.2822 0.7780 0.067 Uiso 1 1 calc R
C112 C 0.3779(10) 0.2167(3) 0.7035(8) 0.070(3) Uani 1 1 d .
H112 H 0.4422 0.2005 0.7250 0.084 Uiso 1 1 calc R
C106 C 0.7700(9) 0.3654(3) 0.6187(8) 0.074(3) Uani 1 1 d .
H106 H 0.7775 0.3520 0.5636 0.088 Uiso 1 1 calc R
C110 C 0.7451(9) 0.3676(2) 0.7856(8) 0.059(2) Uani 1 1 d .
H110 H 0.7420 0.3560 0.8440 0.071 Uiso 1 1 calc R
C22 C 0.9040(10) -0.0053(3) 1.0610(9) 0.086(4) Uani 1 1 d .
H22 H 0.8622 -0.0046 1.1155 0.104 Uiso 1 1 calc R
C40 C 0.6590(13) 0.0367(5) 0.2625(8) 0.121(6) Uani 1 1 d .
H40A H 0.6490 0.0625 0.2684 0.181 Uiso 1 1 calc R
H40B H 0.6445 0.0299 0.1962 0.181 Uiso 1 1 calc R
H40C H 0.7437 0.0299 0.2883 0.181 Uiso 1 1 calc R
C36 C 0.3302(9) -0.0302(3) 0.5888(7) 0.063(3) Uani 1 1 d .
H36A H 0.3788 -0.0474 0.5569 0.095 Uiso 1 1 calc R
H36B H 0.2752 -0.0169 0.5421 0.095 Uiso 1 1 calc R
H36C H 0.2801 -0.0429 0.6307 0.095 Uiso 1 1 calc R
C115 C 0.1991(10) 0.2649(3) 0.6424(9) 0.078(3) Uani 1 1 d .
H115 H 0.1366 0.2815 0.6194 0.094 Uiso 1 1 calc R
C98 C 0.3628(12) 0.3986(4) 0.4722(8) 0.104(5) Uani 1 1 d .
H98A H 0.3007 0.4114 0.5037 0.156 Uiso 1 1 calc R
H98B H 0.3506 0.4040 0.4049 0.156 Uiso 1 1 calc R
H98C H 0.4466 0.4061 0.4986 0.156 Uiso 1 1 calc R
C26 C 0.9070(10) 0.0029(3) 0.8942(8) 0.076(3) Uani 1 1 d .
H26 H 0.8656 0.0090 0.8342 0.091 Uiso 1 1 calc R
C49 C 0.9570(11) -0.0290(3) 0.6151(11) 0.088(4) Uani 1 1 d .
H49 H 0.9505 -0.0424 0.6704 0.106 Uiso 1 1 calc R
C84 C 0.6957(12) 0.3727(3) 1.0646(10) 0.088(4) Uani 1 1 d .
H84 H 0.6533 0.3667 1.0049 0.106 Uiso 1 1 calc R
C23 C 1.0338(13) -0.0168(4) 1.0659(13) 0.110(5) Uani 1 1 d .
H23 H 1.0799 -0.0221 1.1247 0.132 Uiso 1 1 calc R
C107 C 0.7721(12) 0.4021(4) 0.6131(13) 0.105(5) Uani 1 1 d .
H107 H 0.7858 0.4135 0.5562 0.126 Uiso 1 1 calc R
C51 C 0.9841(12) -0.0281(4) 0.4546(13) 0.101(5) Uani 1 1 d .
H51 H 0.9937 -0.0408 0.3987 0.122 Uiso 1 1 calc R
C109 C 0.7379(11) 0.4051(3) 0.7806(13) 0.107(5) Uani 1 1 d .
H109 H 0.7228 0.4187 0.8339 0.128 Uiso 1 1 calc R
C76 C 0.2855(10) 0.3675(3) 1.1699(7) 0.065(3) Uani 1 1 d .
H76 H 0.2296 0.3820 1.1994 0.077 Uiso 1 1 calc R
C24 C 1.0917(14) -0.0199(4) 0.9792(15) 0.125(6) Uani 1 1 d .
H24 H 1.1708 -0.0309 0.9802 0.150 Uiso 1 1 calc R
C82 C 0.8800(13) 0.3927(4) 1.1708(16) 0.118(6) Uani 1 1 d .
H82 H 0.9667 0.3976 1.1816 0.142 Uiso 1 1 calc R
C114 C 0.2425(11) 0.2398(4) 0.5812(9) 0.087(3) Uani 1 1 d .
H114 H 0.2108 0.2401 0.5166 0.105 Uiso 1 1 calc R
C71 C 0.9269(11) 0.2850(5) 1.3834(8) 0.128(6) Uani 1 1 d .
H71A H 0.9626 0.2764 1.4454 0.192 Uiso 1 1 calc R
H71B H 0.9041 0.3101 1.3877 0.192 Uiso 1 1 calc R
H71C H 0.9885 0.2824 1.3390 0.192 Uiso 1 1 calc R
C81 C 0.8169(15) 0.3930(4) 1.2408(13) 0.119(6) Uani 1 1 d .
H81 H 0.8527 0.4026 1.2990 0.143 Uiso 1 1 calc R
C97 C 0.2096(10) 0.3468(4) 0.4497(7) 0.088(4) Uani 1 1 d .
H97A H 0.1930 0.3219 0.4646 0.133 Uiso 1 1 calc R
H97B H 0.1968 0.3501 0.3815 0.133 Uiso 1 1 calc R
H97C H 0.1527 0.3623 0.4792 0.133 Uiso 1 1 calc R
C70 C 0.7012(11) 0.2739(5) 1.4020(7) 0.116(6) Uani 1 1 d .
H70A H 0.7274 0.2743 1.4697 0.174 Uiso 1 1 calc R
H70B H 0.6342 0.2565 1.3880 0.174 Uiso 1 1 calc R
H70C H 0.6710 0.2976 1.3813 0.174 Uiso 1 1 calc R
C77 C 0.4026(10) 0.3775(3) 1.1706(7) 0.065(3) Uani 1 1 d .
H77 H 0.4262 0.4002 1.1961 0.078 Uiso 1 1 calc R
C55 C 0.5423(12) 0.1592(4) 0.4498(8) 0.089(4) Uani 1 1 d .
H55 H 0.5696 0.1764 0.4083 0.107 Uiso 1 1 calc R
C72 C 0.8380(15) 0.2245(4) 1.3736(9) 0.118(6) Uani 1 1 d .
H72A H 0.9116 0.2166 1.3456 0.177 Uiso 1 1 calc R
H72B H 0.7658 0.2103 1.3485 0.177 Uiso 1 1 calc R
H72C H 0.8527 0.2216 1.4419 0.177 Uiso 1 1 calc R
C12 C 1.096(3) 0.1380(7) 1.2151(9) 0.265(18) Uani 1 1 d .
H12A H 1.1477 0.1335 1.2748 0.397 Uiso 1 1 calc R
H12B H 1.0345 0.1565 1.2240 0.397 Uiso 1 1 calc R
H12C H 1.1487 0.1459 1.1681 0.397 Uiso 1 1 calc R
C80 C 0.6922(11) 0.3789(3) 1.2325(9) 0.084(3) Uani 1 1 d .
H80 H 0.6510 0.3760 1.2869 0.100 Uiso 1 1 calc R
C39 C 0.5880(14) -0.0223(3) 0.2978(8) 0.099(4) Uani 1 1 d .
H39A H 0.6778 -0.0271 0.3062 0.148 Uiso 1 1 calc R
H39B H 0.5536 -0.0282 0.2334 0.148 Uiso 1 1 calc R
H39C H 0.5473 -0.0369 0.3419 0.148 Uiso 1 1 calc R
C96 C 0.4403(11) 0.3339(4) 0.4337(7) 0.099(5) Uani 1 1 d .
H96A H 0.5024 0.3498 0.4115 0.149 Uiso 1 1 calc R
H96B H 0.3936 0.3219 0.3799 0.149 Uiso 1 1 calc R
H96C H 0.4824 0.3161 0.4762 0.149 Uiso 1 1 calc R
C83 C 0.8215(15) 0.3847(4) 1.0696(14) 0.119(6) Uani 1 1 d .
H83A H 0.8243 0.4065 1.0313 0.143 Uiso 1 1 calc R
H83B H 0.8718 0.3662 1.0423 0.143 Uiso 1 1 calc R
C13 C 1.135(2) 0.0771(7) 1.2085(10) 0.196(11) Uani 1 1 d .
H13A H 1.2038 0.0813 1.1711 0.295 Uiso 1 1 calc R
H13B H 1.1011 0.0532 1.1951 0.295 Uiso 1 1 calc R
H13C H 1.1659 0.0789 1.2754 0.295 Uiso 1 1 calc R
C14 C 0.923(2) 0.0881(8) 1.2345(9) 0.229(14) Uani 1 1 d .
H14A H 0.9573 0.0807 1.2979 0.343 Uiso 1 1 calc R
H14B H 0.8891 0.0674 1.1989 0.343 Uiso 1 1 calc R
H14C H 0.8574 0.1057 1.2383 0.343 Uiso 1 1 calc R
C108 C 0.7538(13) 0.4225(3) 0.6928(16) 0.116(6) Uani 1 1 d .
H108 H 0.7518 0.4477 0.6888 0.140 Uiso 1 1 calc R

loop_
_atom_site_aniso_label
_atom_site_aniso_U_11
_atom_site_aniso_U_22
_atom_site_aniso_U_33
_atom_site_aniso_U_23
_atom_site_aniso_U_13
_atom_site_aniso_U_12
Se2 0.0621(6) 0.0449(5) 0.0541(5) 0.0043(4) 0.0076(4) -0.0139(4)
Se1 0.0673(6) 0.0461(5) 0.0516(5) 0.0019(4) 0.0058(4) 0.0123(4)
Co1 0.0313(5) 0.0363(5) 0.0303(5) 0.0018(4) 0.0027(4) -0.0032(4)
Co2 0.0317(5) 0.0340(5) 0.0310(5) 0.0024(4) 0.0031(4) 0.0014(4)
O3 0.044(3) 0.042(3) 0.033(3) 0.000(2) 0.009(2) 0.005(2)
O4 0.034(3) 0.047(3) 0.028(3) 0.005(2) 0.006(2) 0.009(2)
N1 0.030(3) 0.040(3) 0.028(3) 0.002(3) 0.002(2) -0.005(3)
O2 0.036(3) 0.044(3) 0.029(3) -0.005(2) -0.003(2) -0.004(2)
N4 0.027(3) 0.036(3) 0.032(3) 0.001(3) -0.002(2) 0.002(3)
N2 0.026(3) 0.035(3) 0.029(3) -0.003(2) 0.001(2) -0.007(2)
O1 0.035(3) 0.043(3) 0.041(3) 0.003(2) 0.002(2) -0.005(2)
N3 0.033(3) 0.043(4) 0.044(4) 0.001(3) 0.008(3) 0.008(3)
C85 0.025(4) 0.043(4) 0.034(4) 0.005(3) 0.002(3) 0.000(3)
C86 0.029(4) 0.038(4) 0.036(4) 0.003(3) 0.006(3) -0.002(3)
C73 0.041(5) 0.057(5) 0.035(4) -0.001(4) 0.017(3) 0.015(4)
C89 0.032(4) 0.051(4) 0.033(4) 0.007(3) -0.003(3) -0.001(3)
C61 0.028(4) 0.046(4) 0.031(4) 0.005(3) 0.000(3) 0.001(3)
C3 0.044(5) 0.032(4) 0.048(5) -0.004(3) 0.015(4) -0.004(3)
C62 0.032(4) 0.064(5) 0.058(5) 0.018(4) 0.008(4) 0.018(4)
C60 0.035(4) 0.034(4) 0.032(4) 0.007(3) 0.001(3) 0.000(3)
C87 0.032(4) 0.028(4) 0.047(5) 0.015(3) 0.000(3) 0.008(3)
C99 0.034(4) 0.046(4) 0.023(3) -0.003(3) -0.001(3) 0.000(3)
C90 0.031(4) 0.064(5) 0.036(4) 0.006(4) 0.011(3) 0.001(4)
C2 0.031(4) 0.032(4) 0.027(4) -0.002(3) -0.001(3) -0.001(3)
C59 0.029(4) 0.046(4) 0.034(4) -0.002(3) 0.006(3) 0.000(3)
C20 0.035(4) 0.035(4) 0.050(5) 0.004(3) 0.011(3) -0.003(3)
C15 0.029(4) 0.044(4) 0.038(4) -0.003(3) -0.001(3) -0.007(3)
C30 0.035(4) 0.046(4) 0.048(5) -0.019(4) 0.006(4) -0.007(3)
C46 0.031(4) 0.050(5) 0.037(4) 0.000(3) 0.001(3) -0.011(3)
C6 0.045(4) 0.037(4) 0.035(4) 0.003(3) 0.007(3) -0.009(3)
C47 0.029(4) 0.053(5) 0.055(5) -0.008(4) 0.006(4) 0.002(3)
C29 0.026(4) 0.040(4) 0.044(4) -0.005(3) 0.006(3) 0.001(3)
C7 0.041(4) 0.037(4) 0.048(4) -0.002(4) 0.015(3) -0.004(3)
C64 0.038(4) 0.059(5) 0.032(4) 0.002(3) 0.006(3) 0.001(4)
C33 0.039(4) 0.049(5) 0.046(5) -0.007(4) 0.015(4) -0.012(4)
C28 0.033(4) 0.037(4) 0.038(4) -0.005(3) 0.001(3) 0.001(3)
C19 0.052(6) 0.076(6) 0.064(6) 0.041(5) 0.011(4) -0.003(5)
C5 0.052(5) 0.034(4) 0.033(4) 0.009(3) -0.001(3) 0.002(3)
C91 0.044(5) 0.038(4) 0.050(5) 0.007(4) 0.006(4) 0.009(4)
C93 0.072(7) 0.041(5) 0.050(5) -0.004(4) 0.000(5) 0.000(4)
C45 0.045(5) 0.073(6) 0.045(5) -0.002(4) 0.013(4) -0.001(4)
C1 0.033(4) 0.039(4) 0.036(4) 0.002(3) 0.008(3) -0.004(3)
C100 0.036(4) 0.042(4) 0.052(5) -0.007(4) 0.002(4) -0.001(3)
C18 0.051(6) 0.097(8) 0.049(5) 0.016(5) 0.012(4) -0.027(5)
C65 0.039(4) 0.060(5) 0.053(5) 0.009(4) 0.013(4) 0.011(4)
C111 0.052(5) 0.041(5) 0.072(6) -0.009(5) 0.022(4) -0.006(4)
C41 0.035(4) 0.041(4) 0.025(4) 0.002(3) 0.002(3) -0.006(3)
C35 0.040(5) 0.058(5) 0.062(5) -0.011(4) 0.018(4) -0.012(4)
C27 0.026(4) 0.042(4) 0.038(4) 0.003(3) 0.009(3) -0.002(3)
C8 0.056(6) 0.067(6) 0.061(6) -0.021(5) 0.025(5) -0.003(4)
C74 0.051(5) 0.070(6) 0.044(5) -0.013(4) 0.005(4) 0.018(4)
C32 0.033(4) 0.048(4) 0.041(4) -0.008(3) 0.003(3) 0.003(3)
C16 0.034(5) 0.071(6) 0.053(6) 0.003(5) 0.011(4) 0.002(4)
C58 0.039(5) 0.048(5) 0.096(8) 0.006(5) 0.018(5) 0.003(4)
C101 0.061(6) 0.037(4) 0.053(5) -0.016(4) 0.003(4) 0.010(4)
C104 0.036(4) 0.059(5) 0.034(4) 0.008(4) 0.008(3) -0.003(4)
C43 0.068(6) 0.055(6) 0.066(6) 0.009(5) 0.019(5) -0.004(5)
C94 0.046(5) 0.067(6) 0.072(6) 0.003(5) 0.028(5) 0.004(4)
C69 0.057(6) 0.097(7) 0.044(5) 0.015(5) -0.001(4) 0.015(5)
C10 0.045(5) 0.075(6) 0.055(5) 0.006(5) 0.010(4) -0.013(4)
C9 0.047(5) 0.058(5) 0.057(6) 0.003(4) 0.026(4) -0.012(4)
C88 0.031(4) 0.061(5) 0.034(4) 0.007(4) 0.000(3) 0.001(4)
C66 0.046(6) 0.122(10) 0.097(8) 0.033(7) 0.017(5) 0.056(6)
C54 0.062(7) 0.067(6) 0.069(7) 0.022(5) -0.004(5) -0.001(5)
C31 0.045(5) 0.055(5) 0.035(4) -0.010(4) 0.006(4) 0.004(4)
C11 0.062(6) 0.077(6) 0.029(4) 0.014(4) -0.011(4) -0.027(5)
C95 0.046(5) 0.108(8) 0.023(4) 0.022(4) 0.004(3) 0.022(5)
C44 0.048(5) 0.087(7) 0.054(5) 0.016(5) 0.011(4) -0.017(5)
C37 0.052(6) 0.083(7) 0.051(5) -0.012(5) -0.004(4) 0.003(5)
C42 0.059(5) 0.043(5) 0.041(4) 0.011(4) 0.012(4) 0.002(4)
C63 0.047(5) 0.066(5) 0.030(4) 0.004(4) 0.002(4) 0.009(4)
C102 0.052(5) 0.057(6) 0.051(5) -0.007(4) 0.022(4) 0.012(4)
C113 0.067(8) 0.091(8) 0.075(8) -0.028(7) -0.008(6) -0.005(7)
C50 0.056(7) 0.051(7) 0.25(2) -0.037(11) 0.021(11) -0.007(6)
C79 0.059(6) 0.048(5) 0.085(8) -0.013(5) 0.018(6) -0.002(4)
C78 0.061(6) 0.065(6) 0.037(5) -0.010(4) -0.001(4) 0.006(4)
C53 0.042(4) 0.046(4) 0.044(4) 0.005(4) 0.007(3) 0.011(4)
C68 0.044(5) 0.105(8) 0.054(5) 0.013(5) 0.017(4) -0.003(5)
C4 0.040(4) 0.049(4) 0.037(4) 0.002(3) -0.009(3) 0.000(3)
C92 0.065(6) 0.083(7) 0.069(6) 0.026(6) 0.010(5) 0.036(5)
C105 0.027(4) 0.053(5) 0.070(6) 0.019(4) 0.005(4) 0.003(4)
C21 0.055(5) 0.038(4) 0.060(6) 0.014(4) -0.004(4) -0.010(4)
C67 0.070(7) 0.065(6) 0.111(9) -0.010(6) 0.025(7) 0.022(5)
C25 0.093(10) 0.141(13) 0.150(14) 0.053(11) 0.057(10) 0.075(10)
C17 0.045(5) 0.085(7) 0.057(6) 0.009(5) 0.004(4) -0.001(5)
C103 0.037(4) 0.068(6) 0.051(5) 0.006(4) 0.018(4) 0.002(4)
C52 0.064(6) 0.077(7) 0.065(6) -0.025(5) -0.003(5) -0.003(5)
C48 0.072(7) 0.056(6) 0.089(8) 0.005(6) 0.018(6) 0.010(5)
C56 0.076(8) 0.145(11) 0.049(6) 0.000(7) -0.007(5) 0.003(8)
C57 0.055(6) 0.093(8) 0.073(7) -0.002(6) 0.004(5) 0.000(5)
C38 0.063(7) 0.151(11) 0.036(5) -0.013(6) -0.006(5) -0.017(7)
C34 0.056(6) 0.064(6) 0.080(7) 0.008(5) 0.026(5) -0.015(5)
C75 0.037(5) 0.126(10) 0.061(6) -0.002(6) 0.015(4) 0.023(5)
C116 0.042(6) 0.060(6) 0.066(7) -0.003(5) 0.007(5) -0.010(4)
C112 0.055(6) 0.064(6) 0.091(8) -0.021(6) 0.009(6) -0.005(5)
C106 0.051(6) 0.086(7) 0.081(7) 0.048(6) -0.003(5) -0.007(5)
C110 0.054(6) 0.037(5) 0.091(7) -0.006(5) 0.026(5) -0.007(4)
C22 0.062(7) 0.086(8) 0.108(9) 0.046(7) 0.000(6) 0.001(6)
C40 0.097(10) 0.228(17) 0.043(6) -0.023(8) 0.033(6) -0.040(10)
C36 0.055(6) 0.080(7) 0.056(6) -0.004(5) 0.013(5) -0.028(5)
C115 0.051(6) 0.071(7) 0.113(10) -0.002(7) 0.008(6) -0.018(5)
C98 0.091(9) 0.162(13) 0.060(7) 0.036(8) 0.008(6) -0.050(8)
C26 0.081(7) 0.076(7) 0.073(7) 0.022(5) 0.018(6) 0.044(6)
C49 0.086(8) 0.037(5) 0.145(12) 0.023(7) 0.029(8) 0.013(5)
C84 0.093(9) 0.061(6) 0.118(10) -0.011(7) 0.039(8) -0.013(6)
C23 0.086(10) 0.083(9) 0.147(14) 0.038(9) -0.038(9) 0.035(7)
C107 0.068(8) 0.091(10) 0.147(14) 0.058(10) -0.020(8) -0.004(7)
C51 0.075(9) 0.077(9) 0.145(14) -0.058(9) -0.011(9) 0.007(7)
C109 0.064(8) 0.075(8) 0.190(15) -0.027(9) 0.049(9) -0.011(6)
C76 0.053(6) 0.081(7) 0.060(6) -0.014(5) 0.007(5) 0.023(5)
C24 0.089(11) 0.129(13) 0.160(16) 0.028(11) 0.026(10) 0.061(9)
C82 0.056(8) 0.080(9) 0.21(2) -0.016(10) 0.001(10) -0.009(6)
C114 0.066(7) 0.108(9) 0.087(8) -0.017(8) 0.009(6) -0.018(7)
C71 0.071(8) 0.24(2) 0.063(7) -0.007(10) -0.023(6) 0.006(10)
C81 0.079(10) 0.134(13) 0.146(14) -0.056(10) 0.019(9) -0.010(9)
C97 0.057(7) 0.155(12) 0.047(6) -0.006(7) -0.018(5) -0.024(7)
C70 0.079(8) 0.251(17) 0.021(5) 0.025(7) 0.020(5) 0.048(9)
C77 0.073(7) 0.061(6) 0.057(6) -0.018(5) -0.003(5) 0.028(5)
C55 0.085(9) 0.117(10) 0.064(7) 0.034(7) 0.003(6) -0.031(7)
C72 0.154(13) 0.136(12) 0.071(8) 0.060(8) 0.040(9) 0.056(10)
C12 0.52(4) 0.22(2) 0.041(7) -0.020(10) -0.006(14) -0.24(3)
C80 0.067(7) 0.074(7) 0.104(9) -0.020(6) -0.015(6) -0.005(6)
C39 0.142(12) 0.090(8) 0.063(7) -0.044(6) 0.009(7) -0.013(8)
C96 0.096(9) 0.170(13) 0.034(5) 0.030(6) 0.018(5) 0.067(9)
C83 0.106(11) 0.075(8) 0.188(17) -0.034(9) 0.064(12) -0.030(8)
C13 0.24(2) 0.29(3) 0.051(8) 0.037(11) 0.004(10) 0.17(2)
C14 0.21(2) 0.42(4) 0.046(8) 0.060(13) -0.023(10) -0.19(2)
C108 0.083(9) 0.047(7) 0.216(19) 0.053(10) 0.003(11) 0.005(6)

loop_
_atom_type_symbol
_atom_type_description
_atom_type_scat_dispersion_real
_atom_type_scat_dispersion_imag
_atom_type_scat_source
C C 0.0033 0.0016 'International Tables Vol C Tables 4.2.6.8 and 6.1.1.4'
H H 0.0000 0.0000 'International Tables Vol C Tables 4.2.6.8 and 6.1.1.4'
Co Co 0.3494 0.9721 'International Tables Vol C Tables 4.2.6.8 and 6.1.1.4'
N N 0.0061 0.0033 'International Tables Vol C Tables 4.2.6.8 and 6.1.1.4'
O O 0.0106 0.0060 'International Tables Vol C Tables 4.2.6.8 and 6.1.1.4'
Se Se -0.0929 2.2259 'International Tables Vol C Tables 4.2.6.8 and 6.1.1.4'

loop_
_geom_angle_atom_site_label_1
_geom_angle_atom_site_label_2
_geom_angle_atom_site_label_3
_geom_angle
C111 Se2 Co2 103.6(3)
C53 Se1 Co1 103.3(2)
N1 Co1 N2 162.5(3)
N1 Co1 O1 84.0(2)
N2 Co1 O1 93.6(2)
N1 Co1 O2 93.2(2)
N2 Co1 O2 83.8(2)
O1 Co1 O2 162.5(2)
N1 Co1 Se1 96.93(18)
N2 Co1 Se1 100.55(18)
O1 Co1 Se1 99.33(16)
O2 Co1 Se1 98.20(16)
O3 Co2 O4 163.5(2)
O3 Co2 N4 93.2(2)
O4 Co2 N4 84.7(2)
O3 Co2 N3 83.4(2)
O4 Co2 N3 94.2(2)
N4 Co2 N3 163.8(3)
O3 Co2 Se2 98.88(16)
O4 Co2 Se2 97.56(16)
N4 Co2 Se2 100.00(18)
N3 Co2 Se2 96.2(2)
C60 O3 Co2 115.6(4)
C86 O4 Co2 113.9(4)
C1 N1 C15 119.5(6)
C1 N1 Co1 114.3(4)
C15 N1 Co1 126.0(5)
C28 O2 Co1 113.5(4)
C85 N4 C99 119.7(6)
C85 N4 Co2 114.6(4)
C99 N4 Co2 125.6(4)
C27 N2 C41 121.4(6)
C27 N2 Co1 114.1(4)
C41 N2 Co1 124.5(4)
C2 O1 Co1 115.0(4)
C59 N3 C73 121.4(6)
C59 N3 Co2 114.3(5)
C73 N3 Co2 124.0(5)
N4 C85 C90 130.0(6)
N4 C85 C86 110.1(6)
C90 C85 C86 119.9(6)
O4 C86 C87 123.9(6)
O4 C86 C85 116.1(6)
C87 C86 C85 119.9(6)
C78 C73 C74 119.5(7)
C78 C73 N3 121.4(7)
C74 C73 N3 119.1(7)
C90 C89 C88 119.0(7)
C90 C89 C95 122.6(7)
C88 C89 C95 118.3(7)
C62 C61 C60 114.5(6)
C62 C61 C65 123.7(7)
C60 C61 C65 121.9(6)
C4 C3 C2 116.6(7)
C4 C3 C7 123.2(8)
C2 C3 C7 120.1(7)
C61 C62 C63 125.7(7)
O3 C60 C61 124.0(6)
O3 C60 C59 114.1(6)
C61 C60 C59 121.8(6)
C88 C87 C86 115.6(7)
C88 C87 C91 122.8(6)
C86 C87 C91 121.6(6)
N4 C99 C104 123.7(7)
N4 C99 C100 117.8(6)
C104 C99 C100 118.5(7)
C89 C90 C85 120.2(7)
O1 C2 C3 124.3(6)
O1 C2 C1 114.9(6)
C3 C2 C1 120.6(6)
N3 C59 C64 127.4(6)
N3 C59 C60 112.2(6)
C64 C59 C60 120.3(6)
C15 C20 C19 118.4(7)
C15 C20 C21 123.0(6)
C19 C20 C21 118.6(7)
C16 C15 C20 120.5(7)
C16 C15 N1 118.5(7)
C20 C15 N1 120.9(6)
C29 C30 C31 126.0(7)
C41 C46 C45 117.1(7)
C41 C46 C47 124.1(6)
C45 C46 C47 118.9(7)
C5 C6 C1 119.2(6)
C48 C47 C52 118.3(9)
C48 C47 C46 120.8(8)
C52 C47 C46 120.8(8)
C30 C29 C28 115.3(6)
C30 C29 C33 125.7(6)
C28 C29 C33 119.0(6)
C8 C7 C3 110.4(7)
C8 C7 C10 107.8(7)
C3 C7 C10 110.4(7)
C8 C7 C9 111.4(7)
C3 C7 C9 108.7(6)
C10 C7 C9 108.0(7)
C63 C64 C59 119.4(7)
C35 C33 C36 109.1(7)
C35 C33 C29 111.5(6)
C36 C33 C29 110.1(6)
C35 C33 C34 111.1(7)
C36 C33 C34 106.8(7)
C29 C33 C34 108.1(6)
O2 C28 C27 115.8(6)
O2 C28 C29 124.1(6)
C27 C28 C29 120.1(6)
C18 C19 C20 121.1(8)
C6 C5 C4 119.4(7)
C6 C5 C11 121.8(7)
C4 C5 C11 118.8(7)
C92 C91 C93 107.6(7)
C92 C91 C87 112.7(7)
C93 C91 C87 110.9(7)
C92 C91 C94 107.4(7)
C93 C91 C94 109.7(7)
C87 C91 C94 108.3(6)
C46 C45 C44 123.2(8)
N1 C1 C2 111.4(6)
N1 C1 C6 128.0(6)
C2 C1 C6 120.6(6)
C101 C100 C99 120.3(7)
C17 C18 C19 120.0(8)
C66 C65 C61 113.2(7)
C66 C65 C67 107.5(8)
C61 C65 C67 108.3(7)
C66 C65 C68 107.4(7)
C61 C65 C68 110.0(7)
C67 C65 C68 110.4(8)
C116 C111 C112 116.1(10)
C116 C111 Se2 120.8(7)
C112 C111 Se2 123.2(8)
C42 C41 C46 122.3(7)
C42 C41 N2 116.4(6)
C46 C41 N2 121.2(6)
N2 C27 C32 125.9(6)
N2 C27 C28 112.2(6)
C32 C27 C28 121.8(7)
C75 C74 C73 122.1(9)
C31 C32 C27 117.5(7)
C15 C16 C17 120.1(9)
C53 C58 C57 119.4(9)
C102 C101 C100 120.7(7)
C103 C104 C99 118.3(8)
C103 C104 C105 119.9(7)
C99 C104 C105 121.8(7)
C44 C43 C42 120.0(9)
C71 C69 C72 109.1(12)
C71 C69 C70 111.7(11)
C72 C69 C70 105.3(10)
C71 C69 C63 110.4(9)
C72 C69 C63 110.2(9)
C70 C69 C63 110.0(8)
C87 C88 C89 125.1(7)
C55 C54 C53 119.1(10)
C32 C31 C30 119.2(7)
C32 C31 C37 121.6(7)
C30 C31 C37 119.1(7)
C12 C11 C13 101.2(17)
C12 C11 C5 112.6(9)
C13 C11 C5 107.5(9)
C12 C11 C14 122.9(15)
C13 C11 C14 99.5(15)
C5 C11 C14 110.6(8)
C89 C95 C97 109.3(7)
C89 C95 C96 110.3(7)
C97 C95 C96 109.9(10)
C89 C95 C98 108.6(8)
C97 C95 C98 106.7(9)
C96 C95 C98 112.0(9)
C45 C44 C43 118.2(8)
C40 C37 C39 103.5(10)
C40 C37 C38 111.1(10)
C39 C37 C38 109.5(9)
C40 C37 C31 113.2(8)
C39 C37 C31 109.8(8)
C38 C37 C31 109.6(7)
C41 C42 C43 119.2(8)
C64 C63 C62 118.2(7)
C64 C63 C69 124.3(7)
C62 C63 C69 117.5(7)
C101 C102 C103 120.7(7)
C112 C113 C114 117.3(12)
C51 C50 C49 120.7(13)
C84 C79 C80 119.0(11)
C84 C79 C78 122.0(10)
C80 C79 C78 119.0(10)
C73 C78 C77 117.5(9)
C73 C78 C79 121.9(8)
C77 C78 C79 120.6(8)
C54 C53 C58 120.2(9)
C54 C53 Se1 120.6(7)
C58 C53 Se1 119.2(7)
C3 C4 C5 123.6(7)
C106 C105 C110 117.8(9)
C106 C105 C104 119.9(9)
C110 C105 C104 122.2(8)
C26 C21 C22 119.0(10)
C26 C21 C20 121.5(8)
C22 C21 C20 119.5(9)
C24 C25 C26 121.3(14)
C18 C17 C16 119.8(9)
C102 C103 C104 121.5(8)
C51 C52 C47 119.7(12)
C47 C48 C49 118.2(11)
C55 C56 C57 117.4(10)
C58 C57 C56 119.7(11)
C74 C75 C76 116.4(9)
C111 C116 C115 120.2(10)
C113 C112 C111 125.6(12)
C107 C106 C105 122.9(13)
C109 C110 C105 120.6(11)
C21 C22 C23 117.6(12)
C116 C115 C114 119.9(12)
C21 C26 C25 121.8(11)
C50 C49 C48 121.7(13)
C79 C84 C83 123.3(14)
C24 C23 C22 119.2(13)
C106 C107 C108 119.4(13)
C50 C51 C52 121.3(14)
C110 C109 C108 118.8(13)
C77 C76 C75 120.5(8)
C25 C24 C23 120.2(13)
C81 C82 C83 122.9(14)
C113 C114 C115 120.8(12)
C82 C81 C80 120.9(15)
C76 C77 C78 123.7(10)
C54 C55 C56 123.7(10)
C79 C80 C81 120.0(13)
C84 C83 C82 113.0(13)
C107 C108 C109 120.2(12)

loop_
_geom_bond_atom_site_label_1
_geom_bond_atom_site_label_2
_geom_bond_distance
Se2 C111 1.937(9)
Se2 Co2 2.3965(12)
Se1 C53 1.906(8)
Se1 Co1 2.4007(12)
Co1 N1 1.845(5)
Co1 N2 1.856(5)
Co1 O1 1.856(5)
Co1 O2 1.881(5)
Co2 O3 1.840(5)
Co2 O4 1.842(5)
Co2 N4 1.855(6)
Co2 N3 1.871(6)
O3 C60 1.310(8)
O4 C86 1.309(8)
N1 C1 1.380(9)
N1 C15 1.425(9)
O2 C28 1.289(8)
N4 C85 1.365(9)
N4 C99 1.405(9)
N2 C27 1.343(9)
N2 C41 1.470(8)
O1 C2 1.307(8)
N3 C59 1.339(9)
N3 C73 1.456(9)
C85 C90 1.413(10)
C85 C86 1.441(9)
C86 C87 1.439(10)
C73 C78 1.362(12)
C73 C74 1.387(12)
C89 C90 1.330(10)
C89 C88 1.439(11)
C89 C95 1.520(10)
C61 C62 1.385(11)
C61 C60 1.418(10)
C61 C65 1.525(10)
C3 C4 1.380(11)
C3 C2 1.412(11)
C3 C7 1.539(10)
C62 C63 1.428(10)
C60 C59 1.423(10)
C87 C88 1.349(10)
C87 C91 1.546(11)
C99 C104 1.411(10)
C99 C100 1.424(11)
C2 C1 1.422(9)
C59 C64 1.420(10)
C20 C15 1.393(10)
C20 C19 1.404(10)
C20 C21 1.496(11)
C15 C16 1.380(11)
C30 C29 1.357(10)
C30 C31 1.416(11)
C46 C41 1.372(10)
C46 C45 1.371(10)
C46 C47 1.498(11)
C6 C5 1.355(11)
C6 C1 1.425(10)
C47 C48 1.381(13)
C47 C52 1.413(12)
C29 C28 1.461(10)
C29 C33 1.520(10)
C7 C8 1.489(11)
C7 C10 1.544(11)
C7 C9 1.552(12)
C64 C63 1.371(11)
C33 C35 1.510(11)
C33 C36 1.517(11)
C33 C34 1.553(13)
C28 C27 1.426(10)
C19 C18 1.391(13)
C5 C4 1.438(11)
C5 C11 1.526(10)
C91 C92 1.543(11)
C91 C93 1.542(12)
C91 C94 1.547(11)
C45 C44 1.377(13)
C100 C101 1.374(11)
C18 C17 1.362(14)
C65 C66 1.508(12)
C65 C67 1.551(14)
C65 C68 1.588(12)
C111 C116 1.361(13)
C111 C112 1.397(12)
C41 C42 1.368(10)
C27 C32 1.415(10)
C74 C75 1.362(12)
C32 C31 1.412(11)
C16 C17 1.418(12)
C58 C53 1.403(13)
C58 C57 1.401(14)
C101 C102 1.345(12)
C104 C103 1.392(11)
C104 C105 1.468(12)
C43 C44 1.379(13)
C43 C42 1.393(11)
C69 C71 1.472(17)
C69 C72 1.491(16)
C69 C70 1.513(13)
C69 C63 1.526(11)
C54 C55 1.360(15)
C54 C53 1.373(12)
C31 C37 1.563(11)
C11 C12 1.434(18)
C11 C13 1.524(18)
C11 C14 1.555(17)
C95 C97 1.535(13)
C95 C96 1.551(13)
C95 C98 1.583(16)
C37 C40 1.500(15)
C37 C39 1.519(15)
C37 C38 1.516(13)
C102 C103 1.379(11)
C113 C112 1.298(15)
C113 C114 1.359(17)
C50 C51 1.33(2)
C50 C49 1.33(2)
C79 C84 1.375(15)
C79 C80 1.382(15)
C79 C78 1.516(13)
C78 C77 1.379(12)
C105 C106 1.391(12)
C105 C110 1.404(13)
C21 C26 1.351(13)
C21 C22 1.398(14)
C25 C24 1.25(2)
C25 C26 1.414(15)
C52 C51 1.376(17)
C48 C49 1.414(14)
C56 C55 1.380(16)
C56 C57 1.407(16)
C75 C76 1.418(15)
C116 C115 1.364(15)
C106 C107 1.353(17)
C110 C109 1.386(15)
C22 C23 1.431(17)
C115 C114 1.379(16)
C84 C83 1.397(17)
C23 C24 1.43(2)
C107 C108 1.38(2)
C109 C108 1.42(2)
C76 C77 1.292(14)
C82 C81 1.25(2)
C82 C83 1.51(2)
C81 C80 1.411(18)
